data_2310634
loop_
_publ_author_name
'Mijlhoff, F.C.'

_publ_section_title
;
 The crystal structure of tetragonal selenium trioxide
;
_journal_name_full 'Acta Crystallographica (1,1948-23,1967)'
_journal_page_first 795
_journal_page_last 798
_journal_volume 18
_journal_year 1965
_chemical_formula_sum 'O12 Se4'
_chemical_name_systematic '(Se O3)4'
_space_group_IT_number 114
_symmetry_space_group_name_Hall 'P -4 2n'
_symmetry_space_group_name_H-M 'P -4 21 c'
_cell_angle_alpha 90
_cell_angle_beta 90
_cell_angle_gamma 90
_cell_formula_units_Z 2
_cell_length_a 9.636
_cell_length_b 9.636
_cell_length_c 5.28
_cell_volume 490.261
_citation_journal_id_ASTM ACCRA9
_cod_data_source_file Mijlhoff_ACCRA9_1965_1886.cif
_cod_data_source_block O12Se4
_cod_original_cell_volume 490.2612
_cod_database_code 2310634

loop_
_symmetry_equiv_pos_as_xyz
x,y,z
y,-x,-z
-x,-y,z
-y,x,-z
x+1/2,-y+1/2,-z+1/2
-y+1/2,-x+1/2,z+1/2
-x+1/2,y+1/2,-z+1/2
y+1/2,x+1/2,z+1/2

loop_
_atom_site_label
_atom_site_type_symbol
_atom_site_fract_x
_atom_site_fract_y
_atom_site_fract_z
_atom_site_occupancy
_atom_site_U_iso_or_equiv
O3 O-2 0.234 0.0995 0.3093 1 0.0
O1 O-2 0.1194 0.1008 -0.1559 1 0.0
O2 O-2 0.3361 -0.0548 -0.1042 1 0.0
Se1 Se+6 0.2237 0.0125 0.063 1 0.0
